data_7150972
loop_
_publ_author_name
'Ramachary, Dhevalapally B.'
'Kishor, Mamillapalli'

_publ_section_title
;
 Direct amino acid-catalyzed cascade biomimetic reductive alkylations:
 application to the asymmetric synthesis of Hajos--Parrish ketone
 analogues
;
_journal_issue 22
_journal_name_full 'Organic &amp; Biomolecular Chemistry'
_journal_page_first 4176
_journal_page_last 4187
_journal_paper_doi 10.1039/B807999d
_journal_volume 6
_journal_year 2008
_chemical_formula_moiety 'C12 H11 N O4'
_chemical_formula_sum 'C12 H11 N O4'
_chemical_formula_weight 233.22
_chemical_name_common '2-(2-nitro-benzyl)-cyclopentane-1, 3-dione (7i)'
_chemical_name_systematic
;
?
;
_space_group_IT_number 14
_symmetry_cell_setting monoclinic
_symmetry_space_group_name_Hall '-P 2ybc'
_symmetry_space_group_name_H-M 'P 1 21/c 1'
_atom_sites_solution_hydrogens geom
_atom_sites_solution_primary direct
_atom_sites_solution_secondary difmap
_audit_creation_method SHELXL-97
_cell_angle_alpha 90.00
_cell_angle_beta 110.696(6)
_cell_angle_gamma 90.00
_cell_formula_units_Z 4
_cell_length_a 10.805(4)
_cell_length_b 12.994(5)
_cell_length_c 7.924(3)
_cell_measurement_reflns_used 2759
_cell_measurement_temperature 298(2)
_cell_measurement_theta_max 25.64
_cell_measurement_theta_min 2.55
_cell_volume 1040.7(7)
_computing_cell_refinement 'Bruker SMART'
_computing_data_collection 'Bruker SMART'
_computing_data_reduction 'Bruker SAINT'
_computing_molecular_graphics 'Bruker SHELXTL'
_computing_publication_material 'Bruker SHELXTL'
_computing_structure_refinement 'SHELXL-97 (Sheldrick, 1997)'
_computing_structure_solution 'Bruker SHELXTL'
_diffrn_ambient_temperature 298(2)
_diffrn_measured_fraction_theta_full 0.999
_diffrn_measured_fraction_theta_max 0.999
_diffrn_radiation_monochromator graphite
_diffrn_radiation_source 'fine-focus sealed tube'
_diffrn_radiation_type MoK\a
_diffrn_radiation_wavelength 0.71073
_diffrn_reflns_av_R_equivalents 0.0369
_diffrn_reflns_av_sigmaI/netI 0.0306
_diffrn_reflns_limit_h_max 13
_diffrn_reflns_limit_h_min -13
_diffrn_reflns_limit_k_max 15
_diffrn_reflns_limit_k_min -15
_diffrn_reflns_limit_l_max 9
_diffrn_reflns_limit_l_min -9
_diffrn_reflns_number 10384
_diffrn_reflns_theta_full 25.84
_diffrn_reflns_theta_max 25.84
_diffrn_reflns_theta_min 2.01
_exptl_absorpt_coefficient_mu 0.113
_exptl_absorpt_correction_T_max 0.9977
_exptl_absorpt_correction_T_min 0.9419
_exptl_absorpt_correction_type empirical
_exptl_absorpt_process_details sadabs
_exptl_crystal_colour colourless
_exptl_crystal_density_diffrn 1.488
_exptl_crystal_density_method 'not measured'
_exptl_crystal_description needle
_exptl_crystal_F_000 488
_exptl_crystal_size_max 0.44
_exptl_crystal_size_mid 0.18
_exptl_crystal_size_min 0.02
_refine_diff_density_max 0.200
_refine_diff_density_min -0.162
_refine_diff_density_rms 0.041
_refine_ls_extinction_method none
_refine_ls_goodness_of_fit_ref 1.021
_refine_ls_hydrogen_treatment constr
_refine_ls_matrix_type full
_refine_ls_number_parameters 155
_refine_ls_number_reflns 2007
_refine_ls_number_restraints 0
_refine_ls_restrained_S_all 1.021
_refine_ls_R_factor_all 0.0696
_refine_ls_R_factor_gt 0.0422
_refine_ls_shift/su_max 0.000
_refine_ls_shift/su_mean 0.000
_refine_ls_structure_factor_coef Fsqd
_refine_ls_weighting_details 'calc w=1/[\s^2^(Fo^2^)+(0.0579P)^2^+0.1595P] where P=(Fo^2^+2Fc^2^)/3'
_refine_ls_weighting_scheme calc
_refine_ls_wR_factor_gt 0.1027
_refine_ls_wR_factor_ref 0.1157
_reflns_number_gt 1390
_reflns_number_total 2007
_reflns_threshold_expression >2sigma(I)
_cod_data_source_file B807999d.txt
_cod_data_source_block dbr43
_cod_depositor_comments
;
The following automatic conversions were performed:
'_symmetry_cell_setting' value 'Monoclinic' changed to 'monoclinic'
according to '/home/saulius/struct/CIF-dictionaries/cif_core.dic'
dictionary named 'cif_core.dic' version 2.4.1 from 2010-06-29.

Automatic conversion script
Id: cif_fix_enum 1527 2010-12-29 10:47:43Z saulius 
;
_cod_original_cell_volume 1040.8(6)
_cod_original_sg_symbol_H-M P2(1)/c
_cod_database_code 7150972

loop_
_symmetry_equiv_pos_as_xyz
'x, y, z'
'-x, y+1/2, -z+1/2'
'-x, -y, -z'
'x, -y-1/2, z-1/2'

loop_
_atom_site_label
_atom_site_type_symbol
_atom_site_fract_x
_atom_site_fract_y
_atom_site_fract_z
_atom_site_U_iso_or_equiv
_atom_site_adp_type
_atom_site_occupancy
_atom_site_symmetry_multiplicity
_atom_site_calc_flag
_atom_site_refinement_flags
_atom_site_disorder_assembly
_atom_site_disorder_group
O1 O 0.57323(12) 0.45260(9) 0.22583(19) 0.0475(4) Uani 1 1 d . . .
O2 O 0.58909(12) 0.81042(9) 0.2566(2) 0.0490(4) Uani 1 1 d . . .
H12 H 0.5319 0.8505 0.2617 0.074 Uiso 1 1 calc R . .
O3 O 1.17518(13) 0.65402(12) 0.3847(2) 0.0622(5) Uani 1 1 d . . .
O4 O 0.98557(14) 0.63382(11) 0.1800(2) 0.0523(4) Uani 1 1 d . . .
N1 N 1.05603(15) 0.64001(11) 0.3378(2) 0.0384(4) Uani 1 1 d . . .
C1 C 0.99695(17) 0.63034(12) 0.4778(2) 0.0310(4) Uani 1 1 d . . .
C2 C 1.08522(18) 0.62445(13) 0.6525(3) 0.0389(5) Uani 1 1 d . . .
H2 H 1.1757 0.6278 0.6754 0.047 Uiso 1 1 calc R . .
C3 C 1.0398(2) 0.61364(14) 0.7927(3) 0.0437(5) Uani 1 1 d . . .
H3 H 1.0988 0.6095 0.9110 0.052 Uiso 1 1 calc R . .
C4 C 0.9060(2) 0.60905(15) 0.7562(3) 0.0432(5) Uani 1 1 d . . .
H4 H 0.8740 0.6022 0.8502 0.052 Uiso 1 1 calc R . .
C5 C 0.81907(17) 0.61445(13) 0.5812(2) 0.0357(5) Uani 1 1 d . . .
H5 H 0.7289 0.6108 0.5603 0.043 Uiso 1 1 calc R . .
C6 C 0.85964(16) 0.62517(12) 0.4342(2) 0.0289(4) Uani 1 1 d . . .
C7 C 0.75656(16) 0.63002(13) 0.2452(2) 0.0308(4) Uani 1 1 d . . .
H7A H 0.7723 0.6913 0.1858 0.037 Uiso 1 1 calc R . .
H7B H 0.7682 0.5709 0.1775 0.037 Uiso 1 1 calc R . .
C8 C 0.61657(16) 0.63175(12) 0.2382(2) 0.0300(4) Uani 1 1 d . . .
C9 C 0.54374(17) 0.71581(13) 0.2429(2) 0.0330(4) Uani 1 1 d . . .
C10 C 0.40659(17) 0.69117(14) 0.2333(3) 0.0406(5) Uani 1 1 d . . .
H10A H 0.3414 0.7215 0.1270 0.049 Uiso 1 1 calc R . .
H10B H 0.3910 0.7156 0.3397 0.049 Uiso 1 1 calc R . .
C11 C 0.40222(18) 0.57446(15) 0.2232(3) 0.0489(5) Uani 1 1 d . . .
H11A H 0.3839 0.5456 0.3248 0.059 Uiso 1 1 calc R . .
H11B H 0.3346 0.5515 0.1123 0.059 Uiso 1 1 calc R . .
C12 C 0.53745(17) 0.54320(14) 0.2283(3) 0.0351(4) Uani 1 1 d . . .

loop_
_atom_site_aniso_label
_atom_site_aniso_U_11
_atom_site_aniso_U_22
_atom_site_aniso_U_33
_atom_site_aniso_U_23
_atom_site_aniso_U_13
_atom_site_aniso_U_12
O1 0.0388(8) 0.0278(7) 0.0779(11) 0.0001(7) 0.0230(8) -0.0011(6)
O2 0.0402(8) 0.0279(8) 0.0880(11) -0.0018(7) 0.0337(8) 0.0012(6)
O3 0.0264(8) 0.0839(12) 0.0809(12) 0.0063(9) 0.0246(7) -0.0054(7)
O4 0.0417(8) 0.0719(11) 0.0492(10) -0.0059(7) 0.0232(7) -0.0070(7)
N1 0.0294(9) 0.0330(9) 0.0577(11) -0.0011(7) 0.0213(8) -0.0010(7)
C1 0.0279(9) 0.0229(9) 0.0453(11) -0.0011(7) 0.0167(8) 0.0002(7)
C2 0.0278(10) 0.0315(10) 0.0525(13) -0.0030(8) 0.0082(9) 0.0012(8)
C3 0.0404(11) 0.0413(12) 0.0413(12) 0.0005(9) 0.0044(9) 0.0014(9)
C4 0.0467(12) 0.0443(12) 0.0417(12) 0.0008(9) 0.0196(10) 0.0024(9)
C5 0.0288(10) 0.0367(11) 0.0433(12) -0.0002(8) 0.0147(9) -0.0002(8)
C6 0.0270(9) 0.0202(8) 0.0411(11) -0.0020(7) 0.0140(8) 0.0000(7)
C7 0.0264(9) 0.0269(9) 0.0414(11) 0.0005(8) 0.0147(8) 0.0008(7)
C8 0.0251(9) 0.0289(9) 0.0354(10) -0.0002(7) 0.0102(7) -0.0005(7)
C9 0.0305(9) 0.0300(10) 0.0391(11) 0.0036(8) 0.0129(8) 0.0023(8)
C10 0.0279(10) 0.0411(11) 0.0546(13) 0.0038(9) 0.0167(9) 0.0044(8)
C11 0.0295(10) 0.0441(12) 0.0748(15) 0.0016(10) 0.0206(10) -0.0027(9)
C12 0.0297(10) 0.0315(10) 0.0436(11) 0.0008(8) 0.0123(8) -0.0014(8)

loop_
_atom_type_symbol
_atom_type_description
_atom_type_scat_dispersion_real
_atom_type_scat_dispersion_imag
_atom_type_scat_source
C C 0.0033 0.0016 'International Tables Vol C Tables 4.2.6.8 and 6.1.1.4'
H H 0.0000 0.0000 'International Tables Vol C Tables 4.2.6.8 and 6.1.1.4'
N N 0.0061 0.0033 'International Tables Vol C Tables 4.2.6.8 and 6.1.1.4'
O O 0.0106 0.0060 'International Tables Vol C Tables 4.2.6.8 and 6.1.1.4'

loop_
_geom_angle_atom_site_label_1
_geom_angle_atom_site_label_2
_geom_angle_atom_site_label_3
_geom_angle
_geom_angle_site_symmetry_1
_geom_angle_site_symmetry_3
_geom_angle_publ_flag
O4 N1 O3 122.19(17) . . ?
O4 N1 C1 119.37(15) . . ?
O3 N1 C1 118.44(17) . . ?
C2 C1 C6 122.78(17) . . ?
C2 C1 N1 115.63(16) . . ?
C6 C1 N1 121.57(16) . . ?
C3 C2 C1 120.04(17) . . ?
C4 C3 C2 119.05(19) . . ?
C3 C4 C5 120.33(19) . . ?
C4 C5 C6 123.02(17) . . ?
C5 C6 C1 114.77(16) . . ?
C5 C6 C7 119.48(15) . . ?
C1 C6 C7 125.75(16) . . ?
C8 C7 C6 114.64(15) . . ?
C9 C8 C12 108.12(16) . . ?
C9 C8 C7 126.98(15) . . ?
C12 C8 C7 124.89(15) . . ?
O2 C9 C8 123.62(16) . . ?
O2 C9 C10 122.68(15) . . ?
C8 C9 C10 113.69(16) . . ?
C9 C10 C11 103.24(14) . . ?
C12 C11 C10 104.87(15) . . ?
O1 C12 C8 125.80(17) . . ?
O1 C12 C11 124.12(16) . . ?
C8 C12 C11 110.07(16) . . ?

loop_
_geom_bond_atom_site_label_1
_geom_bond_atom_site_label_2
_geom_bond_distance
_geom_bond_site_symmetry_2
_geom_bond_publ_flag
O1 C12 1.241(2) . ?
O2 C9 1.314(2) . ?
O3 N1 1.221(2) . ?
O4 N1 1.215(2) . ?
N1 C1 1.468(2) . ?
C1 C2 1.378(3) . ?
C1 C6 1.401(2) . ?
C2 C3 1.372(3) . ?
C3 C4 1.371(3) . ?
C4 C5 1.374(3) . ?
C5 C6 1.389(3) . ?
C6 C7 1.519(2) . ?
C7 C8 1.494(2) . ?
C8 C9 1.354(2) . ?
C8 C12 1.419(2) . ?
C9 C10 1.492(2) . ?
C10 C11 1.518(3) . ?
C11 C12 1.503(3) . ?
